data_4337675
loop_
_publ_author_name
'Kodama, Shintaro'
'Taya, Nobuto'
'Ishii, Youichi'

_publ_section_title
;
 A Novel Octanuclear Vanadium(V) Oxide Cluster Complex Having an
 Unprecedented Neutral V8O20 Core Functionalized with
 4,4'-Di-tert-butyl-2,2'-bipyridine.
;
_journal_issue 6
_journal_name_full 'Inorganic chemistry'
_journal_page_first 2754
_journal_page_last 2756
_journal_paper_doi 10.1021/ic4031393
_journal_volume 53
_journal_year 2014
_chemical_formula_moiety 'C76 H104 Cl8 N8 O20 V8'
_chemical_formula_sum 'C76 H104 Cl8 N8 O20 V8'
_chemical_formula_weight 2140.86
_space_group_IT_number 88
_symmetry_cell_setting tetragonal
_symmetry_Int_Tables_number 88
_symmetry_space_group_name_Hall '-I 4ad'
_symmetry_space_group_name_H-M 'I 41/a :2'
_atom_sites_solution_hydrogens geom
_atom_sites_solution_primary direct
_atom_sites_solution_secondary difmap
_cell_angle_alpha 90.0000
_cell_angle_beta 90.0000
_cell_angle_gamma 90.0000
_cell_formula_units_Z 4
_cell_length_a 21.6694(5)
_cell_length_b 21.6694(5)
_cell_length_c 23.9946(7)
_cell_measurement_reflns_used 13249
_cell_measurement_temperature 123
_cell_measurement_theta_max 27.50
_cell_measurement_theta_min 3.15
_cell_volume 11267.0(5)
_computing_cell_refinement CrystalClear
_computing_data_collection 'CrystalClear (Rigaku Inc., 2008)'
_computing_data_reduction CrystalClear
_computing_molecular_graphics 'CrystalStructure 4.0'
_computing_publication_material 'CrystalStructure 4.0 (Rigaku, 2010)'
_computing_structure_refinement 'SHELXL97 (Sheldrick, 2008)'
_computing_structure_solution 'Il Milione (Burla, et al., 2007)'
_diffrn_ambient_temperature 123
_diffrn_detector_area_resol_mean 7.314
_diffrn_measured_fraction_theta_full 0.998
_diffrn_measured_fraction_theta_max 0.998
_diffrn_measurement_device_type 'Rigaku Mercury70'
_diffrn_measurement_method \w
_diffrn_radiation_type 'Mo K\a'
_diffrn_radiation_wavelength 0.71075
_diffrn_reflns_av_R_equivalents 0.0442
_diffrn_reflns_limit_h_max 28
_diffrn_reflns_limit_h_min -22
_diffrn_reflns_limit_k_max 25
_diffrn_reflns_limit_k_min -28
_diffrn_reflns_limit_l_max 26
_diffrn_reflns_limit_l_min -31
_diffrn_reflns_number 42681
_diffrn_reflns_theta_full 27.49
_diffrn_reflns_theta_max 27.49
_diffrn_standards_number 0
_exptl_absorpt_coefficient_mu 0.879
_exptl_absorpt_correction_T_max 0.774
_exptl_absorpt_correction_T_min 0.579
_exptl_absorpt_correction_type multi-scan
_exptl_absorpt_process_details 'REQAB (Rigaku, 1998)'
_exptl_crystal_colour yellow
_exptl_crystal_density_diffrn 1.262
_exptl_crystal_density_method 'not measured'
_exptl_crystal_description prism
_exptl_crystal_F_000 4384.00
_exptl_crystal_size_max 0.491
_exptl_crystal_size_mid 0.384
_exptl_crystal_size_min 0.291
_platon_squeeze_details
;
;
_refine_diff_density_max 0.350
_refine_diff_density_min -0.490
_refine_ls_extinction_method none
_refine_ls_goodness_of_fit_ref 1.155
_refine_ls_hydrogen_treatment constr
_refine_ls_number_parameters 271
_refine_ls_number_reflns 6450
_refine_ls_number_restraints 0
_refine_ls_R_factor_gt 0.0480
_refine_ls_shift/su_max 0.001
_refine_ls_structure_factor_coef Fsqd
_refine_ls_weighting_details 'w = 1/[\s^2^(Fo^2^)+(0.0581P)^2^+19.1917P] where P=(Fo^2^+2Fc^2^)/3'
_refine_ls_weighting_scheme calc
_refine_ls_wR_factor_ref 0.1325
_reflns_number_gt 5846
_reflns_number_total 6450
_reflns_threshold_expression F^2^>2.0\s(F^2^)
_cod_data_source_file ic4031393_si_002.cif
_cod_data_source_block compound_1
_cod_original_sg_symbol_H-M 'I 41/a'
_cod_database_code 4337675

loop_
_symmetry_equiv_pos_site_id
_symmetry_equiv_pos_as_xyz
1 +X,+Y,+Z
2 3/4-Y,1/4+X,1/4+Z
3 1/2-X,-Y,1/2+Z
4 3/4+Y,3/4-X,3/4+Z
5 -X,-Y,-Z
6 3/4+Y,1/4-X,1/4-Z
7 1/2+X,+Y,1/2-Z
8 3/4-Y,3/4+X,3/4-Z
9 1/2+X,1/2+Y,1/2+Z
10 1/4-Y,3/4+X,3/4+Z
11 -X,1/2-Y,+Z
12 1/4+Y,1/4-X,1/4+Z
13 1/2-X,1/2-Y,1/2-Z
14 1/4+Y,3/4-X,3/4-Z
15 +X,1/2+Y,-Z
16 1/4-Y,1/4+X,1/4-Z

loop_
_atom_site_label
_atom_site_type_symbol
_atom_site_fract_x
_atom_site_fract_y
_atom_site_fract_z
_atom_site_U_iso_or_equiv
_atom_site_adp_type
_atom_site_occupancy
_atom_site_symmetry_multiplicity
_atom_site_calc_flag
_atom_site_refinement_flags
V1 V 0.566081(17) 0.752100(17) 0.567314(16) 0.01936(11) Uani 1.0 16 d .
V2 V 0.558792(18) 0.611671(18) 0.583583(17) 0.02075(12) Uani 1.0 16 d .
Cl1 Cl 0.27315(4) 0.62492(4) 0.43182(4) 0.0484(2) Uani 1.0 16 d .
Cl2 Cl 0.28170(4) 0.75746(4) 0.45261(5) 0.0633(3) Uani 1.0 16 d .
O1 O 0.56915(7) 0.75966(8) 0.50108(7) 0.0241(4) Uani 1.0 16 d .
O2 O 0.60052(8) 0.55043(8) 0.58008(7) 0.0265(4) Uani 1.0 16 d .
O3 O 0.60905(7) 0.67164(7) 0.57041(7) 0.0223(4) Uani 1.0 16 d .
O4 O 0.50327(7) 0.80724(7) 0.58268(7) 0.0205(4) Uani 1.0 16 d .
O5 O 0.63199(7) 0.79492(8) 0.59063(7) 0.0225(4) Uani 1.0 16 d .
N1 N 0.53020(9) 0.61175(9) 0.49755(8) 0.0219(4) Uani 1.0 16 d .
N2 N 0.47151(9) 0.56119(9) 0.57942(8) 0.0225(4) Uani 1.0 16 d .
C1 C 0.56361(11) 0.63899(11) 0.45790(10) 0.0251(5) Uani 1.0 16 d .
C2 C 0.54324(12) 0.64447(11) 0.40336(11) 0.0274(5) Uani 1.0 16 d .
C3 C 0.48575(12) 0.62114(11) 0.38784(10) 0.0262(5) Uani 1.0 16 d .
C4 C 0.45180(11) 0.59214(11) 0.42992(10) 0.0256(5) Uani 1.0 16 d .
C5 C 0.47436(11) 0.58867(10) 0.48374(10) 0.0224(5) Uani 1.0 16 d .
C6 C 0.44098(11) 0.55905(10) 0.53028(10) 0.0240(5) Uani 1.0 16 d .
C7 C 0.38389(11) 0.53043(11) 0.52539(11) 0.0258(5) Uani 1.0 16 d .
C8 C 0.35658(11) 0.50162(11) 0.57123(11) 0.0262(5) Uani 1.0 16 d .
C9 C 0.38948(12) 0.50367(11) 0.62079(11) 0.0283(6) Uani 1.0 16 d .
C10 C 0.44595(12) 0.53363(11) 0.62349(10) 0.0259(5) Uani 1.0 16 d .
C11 C 0.46031(13) 0.62789(13) 0.32911(11) 0.0332(6) Uani 1.0 16 d .
C12 C 0.51139(19) 0.6349(3) 0.28655(14) 0.0730(14) Uani 1.0 16 d .
C13 C 0.4204(3) 0.6857(2) 0.32864(17) 0.0757(14) Uani 1.0 16 d .
C14 C 0.4212(3) 0.57307(19) 0.31279(15) 0.0720(14) Uani 1.0 16 d .
C15 C 0.29229(12) 0.47300(12) 0.56736(11) 0.0305(6) Uani 1.0 16 d .
C16 C 0.28069(13) 0.44242(14) 0.51047(12) 0.0369(7) Uani 1.0 16 d .
C17 C 0.24625(14) 0.52602(15) 0.57520(15) 0.0452(8) Uani 1.0 16 d .
C18 C 0.28200(15) 0.42415(15) 0.61299(13) 0.0451(8) Uani 1.0 16 d .
C19 C 0.31243(14) 0.68424(14) 0.46779(14) 0.0409(7) Uani 1.0 16 d .
H1 H 0.6029 0.6553 0.4674 0.0301 Uiso 1.0 16 calc R
H2 H 0.5686 0.6642 0.3764 0.0328 Uiso 1.0 16 calc R
H4 H 0.4127 0.5746 0.4214 0.0307 Uiso 1.0 16 calc R
H7 H 0.3632 0.5304 0.4905 0.0310 Uiso 1.0 16 calc R
H9 H 0.3732 0.4844 0.6532 0.0340 Uiso 1.0 16 calc R
H10 H 0.4673 0.5346 0.6581 0.0311 Uiso 1.0 16 calc R
H12A H 0.4934 0.6398 0.2494 0.0876 Uiso 1.0 16 calc R
H12B H 0.5376 0.5980 0.2871 0.0876 Uiso 1.0 16 calc R
H12C H 0.5363 0.6713 0.2956 0.0876 Uiso 1.0 16 calc R
H13A H 0.4457 0.7215 0.3388 0.0908 Uiso 1.0 16 calc R
H13B H 0.3867 0.6811 0.3556 0.0908 Uiso 1.0 16 calc R
H13C H 0.4032 0.6917 0.2913 0.0908 Uiso 1.0 16 calc R
H14A H 0.3865 0.5692 0.3388 0.0864 Uiso 1.0 16 calc R
H14B H 0.4464 0.5355 0.3141 0.0864 Uiso 1.0 16 calc R
H14C H 0.4054 0.5790 0.2749 0.0864 Uiso 1.0 16 calc R
H16A H 0.2416 0.4197 0.5116 0.0443 Uiso 1.0 16 calc R
H16B H 0.3145 0.4139 0.5020 0.0443 Uiso 1.0 16 calc R
H16C H 0.2786 0.4743 0.4815 0.0443 Uiso 1.0 16 calc R
H17A H 0.2505 0.5430 0.6129 0.0542 Uiso 1.0 16 calc R
H17B H 0.2042 0.5105 0.5700 0.0542 Uiso 1.0 16 calc R
H17C H 0.2547 0.5585 0.5478 0.0542 Uiso 1.0 16 calc R
H18A H 0.2434 0.4020 0.6057 0.0541 Uiso 1.0 16 calc R
H18B H 0.2796 0.4445 0.6494 0.0541 Uiso 1.0 16 calc R
H18C H 0.3165 0.3949 0.6129 0.0541 Uiso 1.0 16 calc R
H19A H 0.3095 0.6767 0.5084 0.0491 Uiso 1.0 16 calc R
H19B H 0.3566 0.6834 0.4573 0.0491 Uiso 1.0 16 calc R

loop_
_atom_site_aniso_label
_atom_site_aniso_U_11
_atom_site_aniso_U_22
_atom_site_aniso_U_33
_atom_site_aniso_U_12
_atom_site_aniso_U_13
_atom_site_aniso_U_23
V1 0.0179(2) 0.0190(2) 0.0212(2) -0.00080(14) 0.00043(14) -0.00045(14)
V2 0.0206(2) 0.0188(2) 0.0229(2) 0.00083(14) 0.00072(15) -0.00154(15)
Cl1 0.0456(5) 0.0495(5) 0.0501(5) -0.0081(4) -0.0079(4) -0.0169(4)
Cl2 0.0541(5) 0.0451(5) 0.0907(8) 0.0022(4) -0.0185(5) -0.0086(5)
O1 0.0240(9) 0.0245(9) 0.0238(9) -0.0008(7) 0.0006(7) -0.0015(7)
O2 0.0272(9) 0.0228(9) 0.0295(10) 0.0029(7) 0.0006(7) -0.0018(7)
O3 0.0204(8) 0.0228(8) 0.0236(9) 0.0005(7) -0.0001(7) -0.0018(7)
O4 0.0197(8) 0.0179(8) 0.0238(8) -0.0012(6) -0.0013(7) 0.0008(6)
O5 0.0187(8) 0.0231(8) 0.0256(9) -0.0010(6) 0.0002(7) 0.0006(7)
N1 0.0236(10) 0.0191(9) 0.0230(10) -0.0002(8) 0.0016(8) -0.0034(8)
N2 0.0256(10) 0.0173(9) 0.0246(10) -0.0010(8) 0.0027(8) -0.0013(8)
C1 0.0261(12) 0.0227(12) 0.0264(13) -0.0024(9) 0.0035(10) -0.0029(10)
C2 0.0317(13) 0.0245(12) 0.0259(13) -0.0034(10) 0.0045(10) -0.0020(10)
C3 0.0331(13) 0.0215(11) 0.0239(12) -0.0010(10) 0.0007(10) -0.0025(10)
C4 0.0253(12) 0.0233(12) 0.0282(13) -0.0032(9) 0.0008(10) -0.0035(10)
C5 0.0240(11) 0.0181(11) 0.0251(12) 0.0002(9) 0.0028(9) -0.0032(9)
C6 0.0266(12) 0.0182(11) 0.0272(12) -0.0004(9) 0.0021(10) -0.0038(9)
C7 0.0266(12) 0.0235(12) 0.0275(13) -0.0019(9) 0.0021(10) -0.0054(10)
C8 0.0280(13) 0.0209(12) 0.0296(13) -0.0021(10) 0.0058(10) -0.0061(10)
C9 0.0337(14) 0.0238(12) 0.0275(13) -0.0040(10) 0.0067(11) 0.0001(10)
C10 0.0327(13) 0.0200(11) 0.0251(12) -0.0003(10) 0.0018(10) -0.0006(9)
C11 0.0394(15) 0.0368(15) 0.0235(13) -0.0058(12) -0.0010(11) 0.0007(11)
C12 0.059(3) 0.136(5) 0.0248(16) -0.025(3) -0.0010(16) 0.003(2)
C13 0.107(4) 0.074(3) 0.046(3) 0.035(3) -0.025(3) 0.001(2)
C14 0.117(4) 0.062(3) 0.0376(19) -0.045(3) -0.033(2) 0.0118(17)
C15 0.0279(13) 0.0309(14) 0.0325(14) -0.0077(11) 0.0070(11) -0.0075(11)
C16 0.0298(14) 0.0430(16) 0.0381(16) -0.0086(12) 0.0042(12) -0.0117(13)
C17 0.0290(15) 0.0469(18) 0.060(2) -0.0011(13) 0.0107(14) -0.0163(16)
C18 0.0452(18) 0.0499(18) 0.0403(17) -0.0216(15) 0.0064(14) 0.0014(14)
C19 0.0371(16) 0.0418(16) 0.0439(17) -0.0014(13) -0.0078(13) -0.0128(14)

loop_
_atom_type_symbol
_atom_type_description
_atom_type_scat_dispersion_real
_atom_type_scat_dispersion_imag
_atom_type_scat_source
C C 0.0033 0.0016
;
International Tables for Crystallography
(1992, Vol. C, Tables 4.2.6.8 and 6.1.1.4)
;
H H 0.0000 0.0000
;
International Tables for Crystallography
(1992, Vol. C, Table 6.1.1.4)
;
Cl Cl 0.1484 0.1585
;
International Tables for Crystallography
(1992, Vol. C, Tables 4.2.6.8 and 6.1.1.4)
;
N N 0.0061 0.0033
;
International Tables for Crystallography
(1992, Vol. C, Tables 4.2.6.8 and 6.1.1.4)
;
O O 0.0106 0.0060
;
International Tables for Crystallography
(1992, Vol. C, Tables 4.2.6.8 and 6.1.1.4)
;
V V 0.3005 0.5294
;
International Tables for Crystallography
(1992, Vol. C, Tables 4.2.6.8 and 6.1.1.4)
;

loop_
_geom_angle_atom_site_label_1
_geom_angle_atom_site_label_2
_geom_angle_atom_site_label_3
_geom_angle
_geom_angle_publ_flag
_geom_angle_site_symmetry_1
_geom_angle_site_symmetry_3
V1 V1 V2 85.247(15) yes 11_665 .
V1 V1 V2 121.146(17) yes 11_665 16_656
V1 V1 O1 92.57(6) yes 11_665 .
V1 V1 O3 116.26(5) yes 11_665 .
V1 V1 O4 44.32(5) yes 11_665 .
V1 V1 O4 85.35(4) yes 11_665 6_466
V1 V1 O4 39.93(5) yes 11_665 11_665
V1 V1 O5 144.36(6) yes 11_665 .
V2 V1 V2 108.721(16) yes . 16_656
V2 V1 O1 103.29(7) yes . .
V2 V1 O3 31.38(5) yes . .
V2 V1 O4 125.25(5) yes . .
V2 V1 O4 79.72(4) yes . 6_466
V2 V1 O4 45.99(5) yes . 11_665
V2 V1 O5 120.93(6) yes . .
V2 V1 O1 134.47(7) yes 16_656 .
V2 V1 O3 94.75(5) yes 16_656 .
V2 V1 O4 87.86(6) yes 16_656 .
V2 V1 O4 45.23(4) yes 16_656 6_466
V2 V1 O4 119.33(5) yes 16_656 11_665
V2 V1 O5 32.15(6) yes 16_656 .
O1 V1 O3 96.20(8) yes . .
O1 V1 O4 99.36(8) yes . .
O1 V1 O4 176.21(8) yes . 6_466
O1 V1 O4 106.18(8) yes . 11_665
O1 V1 O5 102.94(8) yes . .
O3 V1 O4 155.37(7) yes . .
O3 V1 O4 87.56(7) yes . 6_466
O3 V1 O4 77.37(7) yes . 11_665
O3 V1 O5 93.98(8) yes . .
O4 V1 O4 76.94(7) yes . 6_466
O4 V1 O4 80.01(7) yes . 11_665
O4 V1 O5 100.94(8) yes . .
O4 V1 O4 74.17(6) yes 6_466 11_665
O4 V1 O5 77.15(7) yes 6_466 .
O4 V1 O5 150.31(8) yes 11_665 .
V1 V2 V1 67.523(13) yes . 6_466
V1 V2 O2 141.44(7) yes . .
V1 V2 O3 36.67(6) yes . .
V1 V2 O4 40.84(4) yes . 11_665
V1 V2 O5 93.43(5) yes . 6_466
V1 V2 N1 83.82(6) yes . .
V1 V2 N2 122.28(6) yes . .
V1 V2 O2 132.81(7) yes 6_466 .
V1 V2 O3 90.59(6) yes 6_466 .
V1 V2 O4 50.64(5) yes 6_466 11_665
V1 V2 O5 31.08(5) yes 6_466 6_466
V1 V2 N1 128.33(6) yes 6_466 .
V1 V2 N2 86.84(6) yes 6_466 .
O2 V2 O3 104.90(9) yes . .
O2 V2 O4 175.24(8) yes . 11_665
O2 V2 O5 101.78(8) yes . 6_466
O2 V2 N1 96.44(9) yes . .
O2 V2 N2 94.08(9) yes . .
O3 V2 O4 77.51(7) yes . 11_665
O3 V2 O5 103.12(8) yes . 6_466
O3 V2 N1 90.31(8) yes . .
O3 V2 N2 156.13(8) yes . .
O4 V2 O5 81.48(7) yes 11_665 6_466
O4 V2 N1 79.36(7) yes 11_665 .
O4 V2 N2 82.60(7) yes 11_665 .
O5 V2 N1 153.58(8) yes 6_466 .
O5 V2 N2 86.64(8) yes 6_466 .
N1 V2 N2 73.03(8) yes . .
V1 O3 V2 111.95(8) yes . .
V1 O4 V1 95.76(7) yes . 11_665
V1 O4 V1 106.59(8) yes . 16_656
V1 O4 V2 164.33(10) yes . 11_665
V1 O4 V1 101.37(7) yes 11_665 16_656
V1 O4 V2 93.17(7) yes 11_665 11_665
V1 O4 V2 84.13(6) yes 16_656 11_665
V1 O5 V2 116.77(9) yes . 16_656
V2 N1 C1 121.85(16) yes . .
V2 N1 C5 119.49(16) yes . .
C1 N1 C5 118.4(2) yes . .
V2 N2 C6 118.67(16) yes . .
V2 N2 C10 123.12(16) yes . .
C6 N2 C10 118.2(2) yes . .
N1 C1 C2 122.6(3) yes . .
C1 C2 C3 120.4(3) yes . .
C2 C3 C4 116.1(3) yes . .
C2 C3 C11 122.4(3) yes . .
C4 C3 C11 121.4(3) yes . .
C3 C4 C5 120.8(3) yes . .
N1 C5 C4 121.7(3) yes . .
N1 C5 C6 114.5(2) yes . .
C4 C5 C6 123.8(3) yes . .
N2 C6 C5 113.9(2) yes . .
N2 C6 C7 121.6(3) yes . .
C5 C6 C7 124.5(3) yes . .
C6 C7 C8 120.7(3) yes . .
C7 C8 C9 116.3(3) yes . .
C7 C8 C15 121.3(3) yes . .
C9 C8 C15 122.3(3) yes . .
C8 C9 C10 120.6(3) yes . .
N2 C10 C9 122.6(3) yes . .
C3 C11 C12 111.7(3) yes . .
C3 C11 C13 107.0(3) yes . .
C3 C11 C14 111.6(3) yes . .
C12 C11 C13 109.1(3) yes . .
C12 C11 C14 108.3(3) yes . .
C13 C11 C14 109.1(3) yes . .
C8 C15 C16 112.2(3) yes . .
C8 C15 C17 106.4(3) yes . .
C8 C15 C18 111.6(3) yes . .
C16 C15 C17 109.0(3) yes . .
C16 C15 C18 108.1(3) yes . .
C17 C15 C18 109.5(3) yes . .
Cl1 C19 Cl2 111.89(18) yes . .
N1 C1 H1 118.706 no . .
C2 C1 H1 118.701 no . .
C1 C2 H2 119.817 no . .
C3 C2 H2 119.831 no . .
C3 C4 H4 119.567 no . .
C5 C4 H4 119.588 no . .
C6 C7 H7 119.635 no . .
C8 C7 H7 119.660 no . .
C8 C9 H9 119.725 no . .
C10 C9 H9 119.709 no . .
N2 C10 H10 118.715 no . .
C9 C10 H10 118.696 no . .
C11 C12 H12A 109.480 no . .
C11 C12 H12B 109.484 no . .
C11 C12 H12C 109.464 no . .
H12A C12 H12B 109.464 no . .
H12A C12 H12C 109.460 no . .
H12B C12 H12C 109.475 no . .
C11 C13 H13A 109.463 no . .
C11 C13 H13B 109.473 no . .
C11 C13 H13C 109.462 no . .
H13A C13 H13B 109.475 no . .
H13A C13 H13C 109.485 no . .
H13B C13 H13C 109.469 no . .
C11 C14 H14A 109.465 no . .
C11 C14 H14B 109.466 no . .
C11 C14 H14C 109.475 no . .
H14A C14 H14B 109.473 no . .
H14A C14 H14C 109.474 no . .
H14B C14 H14C 109.475 no . .
C15 C16 H16A 109.486 no . .
C15 C16 H16B 109.479 no . .
C15 C16 H16C 109.472 no . .
H16A C16 H16B 109.464 no . .
H16A C16 H16C 109.469 no . .
H16B C16 H16C 109.457 no . .
C15 C17 H17A 109.459 no . .
C15 C17 H17B 109.480 no . .
C15 C17 H17C 109.481 no . .
H17A C17 H17B 109.466 no . .
H17A C17 H17C 109.470 no . .
H17B C17 H17C 109.472 no . .
C15 C18 H18A 109.469 no . .
C15 C18 H18B 109.468 no . .
C15 C18 H18C 109.462 no . .
H18A C18 H18B 109.484 no . .
H18A C18 H18C 109.480 no . .
H18B C18 H18C 109.465 no . .
Cl1 C19 H19A 109.236 no . .
Cl1 C19 H19B 109.247 no . .
Cl2 C19 H19A 109.233 no . .
Cl2 C19 H19B 109.245 no . .
H19A C19 H19B 107.909 no . .

loop_
_geom_bond_atom_site_label_1
_geom_bond_atom_site_label_2
_geom_bond_distance
_geom_bond_publ_flag
_geom_bond_site_symmetry_2
V1 V1 2.8653(6) yes 11_665
V1 V2 3.0720(6) yes .
V1 V2 3.1008(6) yes 16_656
V1 O1 1.5991(18) yes .
V1 O3 1.9780(16) yes .
V1 O4 1.8483(16) yes .
V1 O4 2.4101(18) yes 6_466
V1 O4 2.0119(16) yes 11_665
V1 O5 1.7927(17) yes .
V2 O2 1.6080(18) yes .
V2 O3 1.7247(16) yes .
V2 O4 2.2128(16) yes 11_665
V2 O5 1.8483(18) yes 6_466
V2 N1 2.155(2) yes .
V2 N2 2.187(2) yes .
Cl1 C19 1.767(4) yes .
Cl2 C19 1.759(4) yes .
N1 C1 1.333(3) yes .
N1 C5 1.351(3) yes .
N2 C6 1.353(3) yes .
N2 C10 1.335(3) yes .
C1 C2 1.386(4) yes .
C2 C3 1.395(4) yes .
C3 C4 1.398(4) yes .
C3 C11 1.520(4) yes .
C4 C5 1.383(4) yes .
C5 C6 1.477(4) yes .
C6 C7 1.389(4) yes .
C7 C8 1.396(4) yes .
C8 C9 1.387(4) yes .
C8 C15 1.528(4) yes .
C9 C10 1.387(4) yes .
C11 C12 1.514(5) yes .
C11 C13 1.522(6) yes .
C11 C14 1.511(6) yes .
C15 C16 1.538(4) yes .
C15 C17 1.533(4) yes .
C15 C18 1.539(5) yes .
C1 H1 0.950 no .
C2 H2 0.950 no .
C4 H4 0.950 no .
C7 H7 0.950 no .
C9 H9 0.950 no .
C10 H10 0.950 no .
C12 H12A 0.980 no .
C12 H12B 0.980 no .
C12 H12C 0.980 no .
C13 H13A 0.980 no .
C13 H13B 0.980 no .
C13 H13C 0.980 no .
C14 H14A 0.980 no .
C14 H14B 0.980 no .
C14 H14C 0.980 no .
C16 H16A 0.980 no .
C16 H16B 0.980 no .
C16 H16C 0.980 no .
C17 H17A 0.980 no .
C17 H17B 0.980 no .
C17 H17C 0.980 no .
C18 H18A 0.980 no .
C18 H18B 0.980 no .
C18 H18C 0.980 no .
C19 H19A 0.990 no .
C19 H19B 0.990 no .

loop_
_geom_contact_atom_site_label_1
_geom_contact_atom_site_label_2
_geom_contact_distance
_geom_contact_publ_flag
_geom_contact_site_symmetry_2
V1 C1 3.592(3) no .
O1 O1 3.026(3) no 11_665
O1 N1 3.315(3) no .
O1 N1 3.522(3) no 11_665
O1 C1 2.815(3) no .
O1 C2 3.470(3) no .
O1 C5 3.444(3) no 11_665
O2 C1 3.594(3) no .
O2 C10 3.527(3) no .
O3 N2 3.152(3) no 16_656
O3 C1 2.959(3) no .
O3 C9 3.365(3) no 16_656
O3 C10 2.738(3) no 16_656
O4 C1 3.525(3) no 11_665
O4 C5 3.310(3) no 11_665
O4 C6 3.382(3) no 11_665
O5 C10 2.947(3) no 16_656
N1 C3 2.811(3) no .
N2 C8 2.812(3) no .
C1 C4 2.711(4) no .
C2 C5 2.722(4) no .
C2 C12 2.894(5) no .
C2 C13 3.331(6) no .
C4 C7 3.033(4) no .
C4 C13 3.237(5) no .
C4 C14 2.917(5) no .
C6 C9 2.721(4) no .
C7 C10 2.712(4) no .
C7 C16 2.961(4) no .
C7 C17 3.215(4) no .
C9 C17 3.326(4) no .
C9 C18 2.903(5) no .
Cl2 O1 3.4549(18) no 11_665
O1 Cl2 3.4549(18) no 11_665
O1 C19 2.950(4) no 11_665
O2 C4 3.300(3) no 5_666
O2 C7 3.097(3) no 5_666
O2 C16 3.372(4) no 5_666
O5 C19 3.216(4) no 11_665
C1 C8 3.573(4) no 5_666
C2 C9 3.573(4) no 5_666
C4 O2 3.300(3) no 5_666
C7 O2 3.097(3) no 5_666
C8 C1 3.573(4) no 5_666
C9 C2 3.573(4) no 5_666
C14 C17 3.499(6) no 4_454
C16 O2 3.372(4) no 5_666
C17 C14 3.499(6) no 2_555
C19 O1 2.950(4) no 11_665
C19 O5 3.216(4) no 11_665
V1 H1 3.2841 no .
V1 H10 3.3752 no 16_656
V2 H1 3.0951 no .
V2 H10 3.1493 no .
O1 H1 2.5107 no .
O2 H1 3.5321 no .
O2 H10 3.4578 no .
O2 H17A 2.8934 no 16_656
O3 H1 2.5005 no .
O3 H10 2.5610 no 16_656
O5 H10 2.4700 no 16_656
N1 H2 3.2299 no .
N1 H4 3.2347 no .
N2 H7 3.2412 no .
N2 H9 3.2308 no .
C2 H4 3.2367 no .
C2 H12B 2.9678 no .
C2 H12C 2.6542 no .
C2 H13A 3.1080 no .
C2 H13A 3.3006 no 11_665
C3 H1 3.2617 no .
C3 H12A 3.3512 no .
C3 H12B 2.7121 no .
C3 H12C 2.6976 no .
C3 H13A 2.6213 no .
C3 H13B 2.6243 no .
C3 H13C 3.3031 no .
C3 H14A 2.6976 no .
C3 H14B 2.7022 no .
C3 H14C 3.3479 no .
C4 H2 3.2388 no .
C4 H7 2.7539 no .
C4 H13A 3.5581 no .
C4 H13B 2.9802 no .
C4 H14A 2.6517 no .
C4 H14B 3.0399 no .
C5 H1 3.1620 no .
C5 H7 2.7238 no .
C6 H4 2.7039 no .
C6 H10 3.1636 no .
C7 H4 2.7443 no .
C7 H9 3.2322 no .
C7 H16B 2.9930 no .
C7 H16C 2.7923 no .
C7 H17A 3.5830 no .
C7 H17C 2.9147 no .
C8 H10 3.2567 no .
C8 H16A 3.3773 no .
C8 H16B 2.6845 no .
C8 H16C 2.8003 no .
C8 H17A 2.6623 no .
C8 H17B 3.3086 no .
C8 H17C 2.5900 no .
C8 H18A 3.3701 no .
C8 H18B 2.7993 no .
C8 H18C 2.6657 no .
C9 H7 3.2307 no .
C9 H17A 3.1359 no .
C9 H18B 2.7904 no .
C9 H18C 2.8457 no .
C11 H2 2.7223 no .
C11 H4 2.7021 no .
C12 H2 2.5668 no .
C12 H13A 2.6690 no .
C12 H13A 3.4816 no 11_665
C12 H13B 3.3225 no .
C12 H13C 2.6511 no .
C12 H14A 3.3042 no .
C12 H14B 2.6572 no .
C12 H14C 2.6111 no .
C13 H2 3.4403 no .
C13 H2 3.4567 no 11_665
C13 H4 3.2831 no .
C13 H12A 2.6651 no .
C13 H12B 3.3242 no .
C13 H12C 2.6510 no .
C13 H12C 3.3336 no 11_665
C13 H13A 3.5387 no 11_665
C13 H14A 2.6414 no .
C13 H14B 3.3212 no .
C13 H14C 2.6673 no .
C14 H4 2.6132 no .
C14 H12A 2.6175 no .
C14 H12B 2.6523 no .
C14 H12C 3.3038 no .
C14 H13A 3.3190 no .
C14 H13B 2.6621 no .
C14 H13C 2.6520 no .
C15 H7 2.7045 no .
C15 H9 2.7152 no .
C16 H7 2.6583 no .
C16 H17A 3.3488 no .
C16 H17B 2.6397 no .
C16 H17C 2.7277 no .
C16 H18A 2.5771 no .
C16 H18B 3.3344 no .
C16 H18C 2.7752 no .
C17 H7 3.2504 no .
C17 H9 3.4468 no .
C17 H16A 2.7660 no .
C17 H16B 3.3431 no .
C17 H16C 2.6080 no .
C17 H18A 2.7854 no .
C17 H18B 2.6111 no .
C17 H18C 3.3480 no .
C18 H9 2.5569 no .
C18 H16A 2.5874 no .
C18 H16B 2.7629 no .
C18 H16C 3.3370 no .
C18 H17A 2.6638 no .
C18 H17B 2.7230 no .
C18 H17C 3.3569 no .
H1 H2 2.3148 no .
H2 H12A 3.4968 no .
H2 H12B 2.6640 no .
H2 H12C 2.0668 no .
H2 H13A 3.0743 no .
H2 H13A 2.6539 no 11_665
H2 H13B 3.5257 no 11_665
H4 H7 2.1940 no .
H4 H13B 2.8520 no .
H4 H14A 2.0662 no .
H4 H14B 2.8067 no .
H4 H14C 3.5206 no .
H7 H16B 2.7524 no .
H7 H16C 2.2118 no .
H7 H17C 2.7906 no .
H9 H10 2.3136 no .
H9 H17A 3.1012 no .
H9 H18A 3.5203 no .
H9 H18B 2.2066 no .
H9 H18C 2.4914 no .
H12A H13A 2.9669 no .
H12A H13B 3.5535 no .
H12A H13C 2.4683 no .
H12A H14A 3.5077 no .
H12A H14B 2.9261 no .
H12A H14C 2.3967 no .
H12B H13A 3.5589 no .
H12B H13C 3.5522 no .
H12B H14A 3.5562 no .
H12B H14B 2.4836 no .
H12B H14C 2.9093 no .
H12C H13A 2.4725 no .
H12C H13A 2.5735 no 11_665
H12C H13B 3.5516 no .
H12C H13C 2.9195 no .
H12C H13C 3.2465 no 11_665
H12C H14B 3.5569 no .
H12C H14C 3.5054 no .
H13A H13A 2.6591 no 11_665
H13A H14A 3.5414 no .
H13A H14C 3.5561 no .
H13B H14A 2.4581 no .
H13B H14B 3.5503 no .
H13B H14C 2.9665 no .
H13C H14A 2.9133 no .
H13C H14B 3.5551 no .
H13C H14C 2.4751 no .
H16A H17B 2.5494 no .
H16A H17C 3.1428 no .
H16A H18A 2.2908 no .
H16A H18B 3.4501 no .
H16A H18C 2.9709 no .
H16B H17B 3.5725 no .
H16B H17C 3.5639 no .
H16B H18A 2.9373 no .
H16B H18C 2.6920 no .
H16C H17A 3.5387 no .
H16C H17B 2.7792 no .
H16C H17C 2.4745 no .
H16C H18A 3.4512 no .
H17A H18A 3.0628 no .
H17A H18B 2.3925 no .
H17A H18C 3.5133 no .
H17B H18A 2.6432 no .
H17B H18B 2.8908 no .
H17C H18B 3.5131 no .
V1 H19A 3.4127 no 11_665
V1 H19B 3.4233 no 11_665
V2 H16B 3.4738 no 5_666
Cl1 H4 3.2250 no .
Cl1 H7 3.1592 no .
Cl1 H13B 3.2995 no .
Cl1 H14A 3.5331 no .
Cl1 H14C 3.2132 no 2_555
Cl1 H16C 3.4777 no .
Cl1 H17A 3.2101 no 4_454
Cl1 H17B 3.1957 no 4_454
Cl1 H17C 3.1583 no .
Cl2 H1 3.1546 no 11_665
Cl2 H10 3.3880 no 6_466
Cl2 H12B 3.5273 no 2_555
Cl2 H14B 3.3216 no 2_555
Cl2 H18A 3.5301 no 15_556
Cl2 H18C 3.4501 no 15_556
O1 H19A 2.9743 no 11_665
O1 H19B 2.2822 no 11_665
O2 H4 2.7250 no 5_666
O2 H7 2.5604 no 5_666
O2 H14A 3.2534 no 5_666
O2 H14B 3.3081 no 5_666
O2 H16B 2.8060 no 5_666
O2 H16C 3.0552 no 5_666
O3 H16B 3.0330 no 5_666
O5 H14B 3.3920 no 12_565
O5 H19A 2.4245 no 11_665
O5 H19B 3.2416 no 11_665
N1 H16B 3.4111 no 5_666
C1 H16B 3.0355 no 5_666
C1 H18C 3.1902 no 5_666
C2 H9 3.5935 no 5_666
C2 H18C 3.1815 no 5_666
C3 H19B 3.5262 no .
C4 H19B 2.9328 no .
C5 H19B 3.3358 no .
C7 H19A 3.5782 no .
C9 H12B 3.4981 no 5_666
C10 H12B 3.5874 no 5_666
C10 H14B 3.1515 no 5_666
C13 H19B 3.3841 no .
C14 H10 3.4303 no 5_666
C14 H17A 3.4217 no 4_454
C14 H17B 3.5357 no 4_454
C14 H17C 2.9901 no 4_454
C14 H19A 3.1581 no 4_454
C16 H1 3.3356 no 5_666
C16 H9 3.1081 no 4_454
C16 H18B 3.3104 no 4_454
C17 H14A 2.8018 no 2_555
C17 H14C 3.4608 no 2_555
C18 H1 3.5920 no 5_666
C19 H4 3.4068 no .
C19 H7 3.5515 no .
C19 H13B 3.1383 no .
C19 H14B 3.1488 no 2_555
C19 H14C 3.4147 no 2_555
C19 H17C 3.5607 no .
H1 Cl2 3.1546 no 11_665
H1 C16 3.3356 no 5_666
H1 C18 3.5920 no 5_666
H1 H16B 2.4467 no 5_666
H1 H18C 2.8187 no 5_666
H2 H9 3.5303 no 5_666
H2 H18C 2.8128 no 5_666
H4 Cl1 3.2250 no .
H4 O2 2.7250 no 5_666
H4 C19 3.4068 no .
H4 H17A 3.3699 no 4_454
H4 H19B 2.7899 no .
H7 Cl1 3.1592 no .
H7 O2 2.5604 no 5_666
H7 C19 3.5515 no .
H7 H17A 3.4842 no 4_454
H7 H19A 3.4023 no .
H7 H19B 3.4122 no .
H9 C2 3.5935 no 5_666
H9 C16 3.1081 no 2_555
H9 H2 3.5303 no 5_666
H9 H12B 2.9965 no 5_666
H9 H16A 2.7673 no 2_555
H9 H16B 3.0474 no 2_555
H9 H16C 2.9856 no 2_555
H10 Cl2 3.3880 no 16_656
H10 C14 3.4303 no 5_666
H10 H12B 3.1621 no 5_666
H10 H14B 2.5007 no 5_666
H10 H19A 3.0970 no 16_656
H12B Cl2 3.5273 no 4_454
H12B C9 3.4981 no 5_666
H12B C10 3.5874 no 5_666
H12B H9 2.9965 no 5_666
H12B H10 3.1621 no 5_666
H13A H19B 3.5354 no .
H13B Cl1 3.2995 no .
H13B C19 3.1383 no .
H13B H19B 2.5285 no .
H14A Cl1 3.5331 no .
H14A O2 3.2534 no 5_666
H14A C17 2.8018 no 4_454
H14A H17A 2.5928 no 4_454
H14A H17B 2.8130 no 4_454
H14A H17C 2.5281 no 4_454
H14A H19A 3.5000 no 4_454
H14B Cl2 3.3216 no 4_454
H14B O2 3.3081 no 5_666
H14B O5 3.3920 no 10_644
H14B C10 3.1515 no 5_666
H14B C19 3.1488 no 4_454
H14B H10 2.5007 no 5_666
H14B H17C 3.1372 no 4_454
H14B H19A 2.4920 no 4_454
H14C Cl1 3.2132 no 4_454
H14C C17 3.4608 no 4_454
H14C C19 3.4147 no 4_454
H14C H17B 3.3972 no 4_454
H14C H17C 2.8292 no 4_454
H14C H19A 3.0627 no 4_454
H16A H9 2.7673 no 4_454
H16A H18B 3.0817 no 4_454
H16B V2 3.4738 no 5_666
H16B O2 2.8060 no 5_666
H16B O3 3.0330 no 5_666
H16B N1 3.4111 no 5_666
H16B C1 3.0355 no 5_666
H16B H1 2.4467 no 5_666
H16B H9 3.0474 no 4_454
H16C Cl1 3.4777 no .
H16C O2 3.0552 no 5_666
H16C H9 2.9856 no 4_454
H16C H17A 2.9156 no 4_454
H16C H18B 2.6852 no 4_454
H17A Cl1 3.2101 no 2_555
H17A C14 3.4217 no 2_555
H17A H4 3.3699 no 2_555
H17A H7 3.4842 no 2_555
H17A H14A 2.5928 no 2_555
H17A H16C 2.9156 no 2_555
H17B Cl1 3.1957 no 2_555
H17B C14 3.5357 no 2_555
H17B H14A 2.8130 no 2_555
H17B H14C 3.3972 no 2_555
H17C Cl1 3.1583 no .
H17C C14 2.9901 no 2_555
H17C C19 3.5607 no .
H17C H14A 2.5281 no 2_555
H17C H14B 3.1372 no 2_555
H17C H14C 2.8292 no 2_555
H17C H19A 2.9776 no .
H18A Cl2 3.5301 no 15_546
H18B C16 3.3104 no 2_555
H18B H16A 3.0817 no 2_555
H18B H16C 2.6852 no 2_555
H18C Cl2 3.4501 no 15_546
H18C C1 3.1902 no 5_666
H18C C2 3.1815 no 5_666
H18C H1 2.8187 no 5_666
H18C H2 2.8128 no 5_666
H19A V1 3.4127 no 11_665
H19A O1 2.9743 no 11_665
H19A O5 2.4245 no 11_665
H19A C7 3.5782 no .
H19A C14 3.1581 no 2_555
H19A H7 3.4023 no .
H19A H10 3.0970 no 6_466
H19A H14A 3.5000 no 2_555
H19A H14B 2.4920 no 2_555
H19A H14C 3.0627 no 2_555
H19A H17C 2.9776 no .
H19B V1 3.4233 no 11_665
H19B O1 2.2822 no 11_665
H19B O5 3.2416 no 11_665
H19B C3 3.5262 no .
H19B C4 2.9328 no .
H19B C5 3.3358 no .
H19B C13 3.3841 no .
H19B H4 2.7899 no .
H19B H7 3.4122 no .
H19B H13A 3.5354 no .
H19B H13B 2.5285 no .

loop_
_geom_torsion_atom_site_label_1
_geom_torsion_atom_site_label_2
_geom_torsion_atom_site_label_3
_geom_torsion_atom_site_label_4
_geom_torsion
_geom_torsion_publ_flag
_geom_torsion_site_symmetry_1
_geom_torsion_site_symmetry_3
_geom_torsion_site_symmetry_4
V1 V1 V2 V1 -63.449(11) no 11_665 . 6_466
V1 V1 V2 O2 165.19(4) no 11_665 . .
V1 V1 V2 O3 171.50(3) no 11_665 . .
V1 V1 V2 O4 -8.261(11) no 11_665 . 11_665
V1 V1 V2 O5 -81.022(17) no 11_665 . 6_466
V1 V1 V2 N1 72.604(14) no 11_665 . .
V1 V1 V2 N2 7.17(3) no 11_665 . .
V2 V1 V1 V2 165.348(13) no . 11_665 11_665
V2 V1 V1 V2 56.318(18) no . 11_665 6_466
V2 V1 V1 O1 -91.519(17) no . 11_665 11_665
V2 V1 V1 O3 170.274(19) no . 11_665 11_665
V2 V1 V1 O4 9.265(12) no . 11_665 11_665
V2 V1 V1 O4 85.304(13) no . 11_665 16_656
V2 V1 V1 O4 156.08(2) no . 11_665 .
V2 V1 V1 O5 25.06(4) no . 11_665 11_665
V1 V1 V2 V1 -1.105(17) no 11_665 16_656 16_656
V1 V1 V2 O2 -141.48(3) no 11_665 16_656 16_656
V1 V1 V2 O3 -30.37(3) no 11_665 16_656 16_656
V1 V1 V2 O4 42.873(17) no 11_665 16_656 6_466
V1 V1 V2 O5 -145.38(3) no 11_665 16_656 .
V1 V1 V2 N1 60.49(3) no 11_665 16_656 16_656
V1 V1 V2 N2 125.884(18) no 11_665 16_656 16_656
V2 V1 V1 V2 56.318(18) no 16_656 11_665 11_665
V2 V1 V1 V2 -52.71(3) no 16_656 11_665 6_466
V2 V1 V1 O1 159.451(18) no 16_656 11_665 11_665
V2 V1 V1 O3 61.24(3) no 16_656 11_665 11_665
V2 V1 V1 O4 -99.76(2) no 16_656 11_665 11_665
V2 V1 V1 O4 -23.73(2) no 16_656 11_665 16_656
V2 V1 V1 O4 47.053(17) no 16_656 11_665 .
V2 V1 V1 O5 -83.97(4) no 16_656 11_665 11_665
O1 V1 V1 V2 -91.52(7) no . 11_665 11_665
O1 V1 V1 V2 159.45(7) no . 11_665 6_466
O1 V1 V1 O1 11.61(7) no . 11_665 11_665
O1 V1 V1 O3 -86.59(7) no . 11_665 11_665
O1 V1 V1 O4 112.40(7) no . 11_665 11_665
O1 V1 V1 O4 -171.56(7) no . 11_665 16_656
O1 V1 V1 O4 -100.78(7) no . 11_665 .
O1 V1 V1 O5 128.19(7) no . 11_665 11_665
V1 V1 O3 V2 -9.46(11) no 11_665 . .
O3 V1 V1 V2 170.27(6) no . 11_665 11_665
O3 V1 V1 V2 61.24(6) no . 11_665 6_466
O3 V1 V1 O1 -86.59(6) no . 11_665 11_665
O3 V1 V1 O3 175.20(6) no . 11_665 11_665
O3 V1 V1 O4 14.19(6) no . 11_665 11_665
O3 V1 V1 O4 90.23(6) no . 11_665 16_656
O3 V1 V1 O4 161.01(6) no . 11_665 .
O3 V1 V1 O5 29.99(7) no . 11_665 11_665
V1 V1 O4 V1 0.000(11) no 11_665 . 11_665
V1 V1 O4 V1 103.70(9) no 11_665 . 16_656
O4 V1 V1 V2 9.27(8) no . 11_665 11_665
O4 V1 V1 V2 -99.76(8) no . 11_665 6_466
O4 V1 V1 O1 112.40(8) no . 11_665 11_665
O4 V1 V1 O3 14.19(8) no . 11_665 11_665
O4 V1 V1 O4 -146.82(8) no . 11_665 11_665
O4 V1 V1 O4 -70.78(8) no . 11_665 16_656
O4 V1 V1 O4 0.00(8) no . 11_665 .
O4 V1 V1 O5 -131.02(9) no . 11_665 11_665
V1 V1 O4 V1 47.41(6) no 11_665 6_466 6_466
V1 V1 O4 V1 -52.18(5) no 11_665 6_466 16_656
V1 V1 O4 V2 -144.25(4) no 11_665 6_466 16_656
O4 V1 V1 V2 85.30(4) no 6_466 11_665 11_665
O4 V1 V1 V2 -23.73(4) no 6_466 11_665 6_466
O4 V1 V1 O1 -171.56(4) no 6_466 11_665 11_665
O4 V1 V1 O3 90.23(4) no 6_466 11_665 11_665
O4 V1 V1 O4 -70.78(4) no 6_466 11_665 11_665
O4 V1 V1 O4 5.26(4) no 6_466 11_665 16_656
O4 V1 V1 O4 76.04(4) no 6_466 11_665 .
O4 V1 V1 O5 -54.98(5) no 6_466 11_665 11_665
V1 V1 O4 V1 0.000(12) no 11_665 11_665 11_665
V1 V1 O4 V1 -108.24(9) no 11_665 11_665 6_466
V1 V1 O4 V2 167.11(11) no 11_665 11_665 .
O4 V1 V1 V2 156.08(8) no 11_665 11_665 11_665
O4 V1 V1 V2 47.05(8) no 11_665 11_665 6_466
O4 V1 V1 O1 -100.78(8) no 11_665 11_665 11_665
O4 V1 V1 O3 161.01(8) no 11_665 11_665 11_665
O4 V1 V1 O4 0.00(8) no 11_665 11_665 11_665
O4 V1 V1 O4 76.04(8) no 11_665 11_665 16_656
O4 V1 V1 O4 146.82(8) no 11_665 11_665 .
O4 V1 V1 O5 15.79(8) no 11_665 11_665 11_665
V1 V1 O5 V2 56.56(15) no 11_665 . 16_656
O5 V1 V1 V2 25.06(10) no . 11_665 11_665
O5 V1 V1 V2 -83.97(10) no . 11_665 6_466
O5 V1 V1 O1 128.19(10) no . 11_665 11_665
O5 V1 V1 O3 29.99(11) no . 11_665 11_665
O5 V1 V1 O4 -131.02(10) no . 11_665 11_665
O5 V1 V1 O4 -54.98(10) no . 11_665 16_656
O5 V1 V1 O4 15.79(10) no . 11_665 .
O5 V1 V1 O5 -115.23(11) no . 11_665 11_665
V2 V1 V2 V1 -96.994(14) no . 16_656 16_656
V2 V1 V2 O2 122.63(3) no . 16_656 16_656
V2 V1 V2 O3 -126.262(18) no . 16_656 16_656
V2 V1 V2 O4 -53.015(15) no . 16_656 6_466
V2 V1 V2 O5 118.73(3) no . 16_656 .
V2 V1 V2 N1 -35.40(3) no . 16_656 16_656
V2 V1 V2 N2 29.996(18) no . 16_656 16_656
V2 V1 V2 V1 57.872(14) no 16_656 . 6_466
V2 V1 V2 O2 -73.48(4) no 16_656 . .
V2 V1 V2 O3 -67.182(19) no 16_656 . .
V2 V1 V2 O4 113.060(19) no 16_656 . 11_665
V2 V1 V2 O5 40.30(2) no 16_656 . 6_466
V2 V1 V2 N1 -166.076(15) no 16_656 . .
V2 V1 V2 N2 128.49(2) no 16_656 . .
O1 V1 V2 V1 -154.97(6) no . . 6_466
O1 V1 V2 O2 73.67(7) no . . .
O1 V1 V2 O3 79.97(6) no . . .
O1 V1 V2 O4 -99.78(6) no . . 11_665
O1 V1 V2 O5 -172.54(6) no . . 6_466
O1 V1 V2 N1 -18.92(6) no . . .
O1 V1 V2 N2 -84.35(6) no . . .
V2 V1 O3 V2 -0.000(15) no . . .
O3 V1 V2 V1 125.05(10) no . . 6_466
O3 V1 V2 O2 -6.30(10) no . . .
O3 V1 V2 O3 0.00(10) no . . .
O3 V1 V2 O4 -179.76(10) no . . 11_665
O3 V1 V2 O5 107.48(10) no . . 6_466
O3 V1 V2 N1 -98.89(10) no . . .
O3 V1 V2 N2 -164.33(10) no . . .
V2 V1 O4 V1 -29.65(9) no . . 11_665
V2 V1 O4 V1 74.05(8) no . . 16_656
O4 V1 V2 V1 -43.16(7) no . . 6_466
O4 V1 V2 O2 -174.51(7) no . . .
O4 V1 V2 O3 -168.21(7) no . . .
O4 V1 V2 O4 12.03(7) no . . 11_665
O4 V1 V2 O5 -60.73(7) no . . 6_466
O4 V1 V2 N1 92.90(7) no . . .
O4 V1 V2 N2 27.46(7) no . . .
V2 V1 O4 V1 -38.59(6) no . 6_466 6_466
V2 V1 O4 V1 -138.18(6) no . 6_466 16_656
V2 V1 O4 V2 129.75(5) no . 6_466 16_656
O4 V1 V2 V1 22.68(4) no 6_466 . 6_466
O4 V1 V2 O2 -108.68(5) no 6_466 . .
O4 V1 V2 O3 -102.37(5) no 6_466 . .
O4 V1 V2 O4 77.87(4) no 6_466 . 11_665
O4 V1 V2 O5 5.11(4) no 6_466 . 6_466
O4 V1 V2 N1 158.73(4) no 6_466 . .
O4 V1 V2 N2 93.30(5) no 6_466 . .
V2 V1 O4 V1 -167.11(11) no . 11_665 11_665
V2 V1 O4 V1 84.65(7) no . 11_665 6_466
V2 V1 O4 V2 0.000(11) no . 11_665 .
O4 V1 V2 V1 -55.19(7) no 11_665 . 6_466
O4 V1 V2 O2 173.45(8) no 11_665 . .
O4 V1 V2 O3 179.76(8) no 11_665 . .
O4 V1 V2 O4 0.00(7) no 11_665 . 11_665
O4 V1 V2 O5 -72.76(7) no 11_665 . 6_466
O4 V1 V2 N1 80.86(7) no 11_665 . .
O4 V1 V2 N2 15.43(7) no 11_665 . .
V2 V1 O5 V2 -75.51(10) no . . 16_656
O5 V1 V2 V1 90.83(7) no . . 6_466
O5 V1 V2 O2 -40.53(8) no . . .
O5 V1 V2 O3 -34.22(7) no . . .
O5 V1 V2 O4 146.02(7) no . . 11_665
O5 V1 V2 O5 73.26(7) no . . 6_466
O5 V1 V2 N1 -133.12(7) no . . .
O5 V1 V2 N2 161.45(7) no . . .
O1 V1 V2 V1 130.71(9) no . 16_656 16_656
O1 V1 V2 O2 -9.66(10) no . 16_656 16_656
O1 V1 V2 O3 101.44(9) no . 16_656 16_656
O1 V1 V2 O4 174.69(9) no . 16_656 6_466
O1 V1 V2 O5 -13.56(9) no . 16_656 .
O1 V1 V2 N1 -167.70(9) no . 16_656 16_656
O1 V1 V2 N2 -102.30(9) no . 16_656 16_656
V2 V1 O3 V2 118.84(8) no 16_656 . .
O3 V1 V2 V1 -125.79(5) no . 16_656 16_656
O3 V1 V2 O2 93.84(6) no . 16_656 16_656
O3 V1 V2 O3 -155.05(5) no . 16_656 16_656
O3 V1 V2 O4 -81.81(5) no . 16_656 6_466
O3 V1 V2 O5 89.94(5) no . 16_656 .
O3 V1 V2 N1 -64.19(6) no . 16_656 16_656
O3 V1 V2 N2 1.20(5) no . 16_656 16_656
V2 V1 O4 V1 -141.18(6) no 16_656 . 11_665
V2 V1 O4 V1 -37.48(6) no 16_656 . 16_656
O4 V1 V2 V1 29.67(5) no . 16_656 16_656
O4 V1 V2 O2 -110.70(6) no . 16_656 16_656
O4 V1 V2 O3 0.41(6) no . 16_656 16_656
O4 V1 V2 O4 73.65(5) no . 16_656 6_466
O4 V1 V2 O5 -114.60(6) no . 16_656 .
O4 V1 V2 N1 91.27(6) no . 16_656 16_656
O4 V1 V2 N2 156.66(6) no . 16_656 16_656
V2 V1 O4 V1 -168.33(10) no 16_656 6_466 6_466
V2 V1 O4 V1 92.07(7) no 16_656 6_466 16_656
V2 V1 O4 V2 0.000(11) no 16_656 6_466 16_656
O4 V1 V2 V1 -43.98(6) no 6_466 16_656 16_656
O4 V1 V2 O2 175.65(6) no 6_466 16_656 16_656
O4 V1 V2 O3 -73.25(6) no 6_466 16_656 16_656
O4 V1 V2 O4 -0.00(5) no 6_466 16_656 6_466
O4 V1 V2 O5 171.75(6) no 6_466 16_656 .
O4 V1 V2 N1 17.61(6) no 6_466 16_656 16_656
O4 V1 V2 N2 83.01(6) no 6_466 16_656 16_656
V2 V1 O4 V1 104.66(6) no 16_656 11_665 11_665
V2 V1 O4 V1 -3.58(8) no 16_656 11_665 6_466
V2 V1 O4 V2 -88.23(6) no 16_656 11_665 .
O4 V1 V2 V1 -47.61(6) no 11_665 16_656 16_656
O4 V1 V2 O2 172.01(6) no 11_665 16_656 16_656
O4 V1 V2 O3 -76.88(6) no 11_665 16_656 16_656
O4 V1 V2 O4 -3.64(6) no 11_665 16_656 6_466
O4 V1 V2 O5 168.11(6) no 11_665 16_656 .
O4 V1 V2 N1 13.98(6) no 11_665 16_656 16_656
O4 V1 V2 N2 79.38(6) no 11_665 16_656 16_656
V2 V1 O5 V2 0.000(14) no 16_656 . 16_656
O5 V1 V2 V1 144.28(11) no . 16_656 16_656
O5 V1 V2 O2 3.90(11) no . 16_656 16_656
O5 V1 V2 O3 115.01(11) no . 16_656 16_656
O5 V1 V2 O4 -171.75(11) no . 16_656 6_466
O5 V1 V2 O5 0.00(10) no . 16_656 .
O5 V1 V2 N1 -154.13(11) no . 16_656 16_656
O5 V1 V2 N2 -88.73(11) no . 16_656 16_656
O1 V1 O3 V2 -105.42(10) no . . .
O1 V1 O4 V1 84.04(9) no . . 11_665
O1 V1 O4 V1 -172.26(8) no . . 16_656
O1 V1 O4 V1 -74.10(9) no . 11_665 11_665
O1 V1 O4 V1 177.66(8) no . 11_665 6_466
O1 V1 O4 V2 93.01(8) no . 11_665 .
O1 V1 O5 V2 170.11(10) no . . 16_656
O3 V1 O4 V1 -44.4(2) no . . 11_665
O3 V1 O4 V1 59.26(19) no . . 16_656
O4 V1 O3 V2 23.6(3) no . . .
O3 V1 O4 V1 -69.19(8) no . 6_466 6_466
O3 V1 O4 V1 -168.79(7) no . 6_466 16_656
O3 V1 O4 V2 99.14(6) no . 6_466 16_656
O4 V1 O3 V2 74.15(9) no 6_466 . .
O3 V1 O4 V1 -166.98(9) no . 11_665 11_665
O3 V1 O4 V1 84.78(7) no . 11_665 6_466
O3 V1 O4 V2 0.13(7) no . 11_665 .
O4 V1 O3 V2 -0.18(9) no 11_665 . .
O3 V1 O5 V2 -92.58(10) no . . 16_656
O5 V1 O3 V2 151.08(10) no . . .
O4 V1 O4 V1 91.52(8) no . 6_466 6_466
O4 V1 O4 V1 -8.08(7) no . 6_466 16_656
O4 V1 O4 V2 -100.15(7) no . 6_466 16_656
O4 V1 O4 V1 -96.81(7) no 6_466 . 11_665
O4 V1 O4 V1 6.89(6) no 6_466 . 16_656
O4 V1 O4 V1 22.85(8) no . 11_665 11_665
O4 V1 O4 V1 -85.40(7) no . 11_665 6_466
O4 V1 O4 V2 -170.05(8) no . 11_665 .
O4 V1 O4 V1 -20.90(7) no 11_665 . 11_665
O4 V1 O4 V1 82.81(8) no 11_665 . 16_656
O4 V1 O5 V2 67.73(11) no . . 16_656
O5 V1 O4 V1 -170.70(8) no . . 11_665
O5 V1 O4 V1 -67.00(8) no . . 16_656
O4 V1 O4 V1 101.98(8) no 6_466 11_665 11_665
O4 V1 O4 V1 -6.27(5) no 6_466 11_665 6_466
O4 V1 O4 V2 -90.91(7) no 6_466 11_665 .
O4 V1 O4 V1 8.37(7) no 11_665 6_466 6_466
O4 V1 O4 V1 -91.23(7) no 11_665 6_466 16_656
O4 V1 O4 V2 176.71(7) no 11_665 6_466 16_656
O4 V1 O5 V2 -6.00(9) no 6_466 . 16_656
O5 V1 O4 V1 -163.84(9) no . 6_466 6_466
O5 V1 O4 V1 96.56(8) no . 6_466 16_656
O5 V1 O4 V2 4.49(7) no . 6_466 16_656
O4 V1 O5 V2 -21.3(2) no 11_665 . 16_656
O5 V1 O4 V1 117.45(14) no . 11_665 11_665
O5 V1 O4 V1 9.21(17) no . 11_665 6_466
O5 V1 O4 V2 -75.44(16) no . 11_665 .
V1 V2 O3 V1 0.000(12) no . . .
V1 V2 O4 V1 0.000(11) no . 11_665 .
V1 V2 O4 V1 -101.12(7) no . 11_665 6_466
V1 V2 O5 V1 32.72(9) no . 6_466 6_466
V1 V2 N1 C1 53.67(13) no . . .
V1 V2 N1 C5 -120.15(13) no . . .
V1 V2 N2 C6 65.47(14) no . . .
V1 V2 N2 C10 -112.71(13) no . . .
V1 V2 O3 V1 -49.15(8) no 6_466 . .
V1 V2 O4 V1 101.12(7) no 6_466 11_665 .
V1 V2 O4 V1 0.0 no 6_466 11_665 6_466
V1 V2 O5 V1 -0.000(14) no 6_466 6_466 6_466
V1 V2 N1 C1 108.51(13) no 6_466 . .
V1 V2 N1 C5 -65.32(15) no 6_466 . .
V1 V2 N2 C6 126.28(13) no 6_466 . .
V1 V2 N2 C10 -51.90(14) no 6_466 . .
O2 V2 O3 V1 175.94(9) no . . .
O2 V2 O5 V1 177.08(10) no . 6_466 6_466
O2 V2 N1 C1 -87.52(15) no . . .
O2 V2 N1 C5 98.65(14) no . . .
O2 V2 N2 C6 -101.00(14) no . . .
O2 V2 N2 C10 80.81(15) no . . .
O3 V2 O4 V1 -0.15(7) no . 11_665 .
O3 V2 O4 V1 -101.27(7) no . 11_665 6_466
O4 V2 O3 V1 0.16(8) no 11_665 . .
O3 V2 O5 V1 68.51(11) no . 6_466 6_466
O5 V2 O3 V1 -77.86(10) no 6_466 . .
O3 V2 N1 C1 17.51(15) no . . .
O3 V2 N1 C5 -156.31(14) no . . .
N1 V2 O3 V1 79.19(10) no . . .
O3 V2 N2 C6 42.0(3) no . . .
O3 V2 N2 C10 -136.21(18) no . . .
N2 V2 O3 V1 34.4(3) no . . .
O4 V2 O5 V1 -6.44(9) no 11_665 6_466 6_466
O5 V2 O4 V1 105.42(8) no 6_466 11_665 .
O5 V2 O4 V1 4.30(6) no 6_466 11_665 6_466
O4 V2 N1 C1 94.74(14) no 11_665 . .
O4 V2 N1 C5 -79.09(13) no 11_665 . .
N1 V2 O4 V1 -92.86(8) no . 11_665 .
N1 V2 O4 V1 166.02(7) no . 11_665 6_466
O4 V2 N2 C6 75.58(13) no 11_665 . .
O4 V2 N2 C10 -102.61(15) no 11_665 . .
N2 V2 O4 V1 -166.89(8) no . 11_665 .
N2 V2 O4 V1 91.99(7) no . 11_665 6_466
O5 V2 N1 C1 138.91(15) no 6_466 . .
O5 V2 N1 C5 -34.9(3) no 6_466 . .
N1 V2 O5 V1 -50.3(2) no . 6_466 6_466
O5 V2 N2 C6 157.41(14) no 6_466 . .
O5 V2 N2 C10 -20.78(14) no 6_466 . .
N2 V2 O5 V1 -89.45(11) no . 6_466 6_466
N1 V2 N2 C6 -5.50(12) no . . .
N1 V2 N2 C10 176.32(16) no . . .
N2 V2 N1 C1 -179.83(16) no . . .
N2 V2 N1 C5 6.34(13) no . . .
V2 N1 C1 C2 -173.87(14) no . . .
V2 N1 C5 C4 174.72(13) no . . .
V2 N1 C5 C6 -6.3(3) no . . .
C1 N1 C5 C4 0.7(4) no . . .
C1 N1 C5 C6 179.62(18) no . . .
C5 N1 C1 C2 0.0(4) no . . .
V2 N2 C6 C5 4.1(3) no . . .
V2 N2 C6 C7 -176.77(13) no . . .
V2 N2 C10 C9 177.59(14) no . . .
C6 N2 C10 C9 -0.6(4) no . . .
C10 N2 C6 C5 -177.62(18) no . . .
C10 N2 C6 C7 1.5(4) no . . .
N1 C1 C2 C3 0.0(4) no . . .
C1 C2 C3 C4 -0.7(4) no . . .
C1 C2 C3 C11 177.8(2) no . . .
C2 C3 C4 C5 1.4(4) no . . .
C2 C3 C11 C12 25.5(4) no . . .
C2 C3 C11 C13 -93.8(3) no . . .
C2 C3 C11 C14 146.9(3) no . . .
C4 C3 C11 C12 -155.9(2) no . . .
C4 C3 C11 C13 84.7(3) no . . .
C4 C3 C11 C14 -34.6(4) no . . .
C11 C3 C4 C5 -177.2(2) no . . .
C3 C4 C5 N1 -1.4(4) no . . .
C3 C4 C5 C6 179.7(2) no . . .
N1 C5 C6 N2 1.3(3) no . . .
N1 C5 C6 C7 -177.76(18) no . . .
C4 C5 C6 N2 -179.7(2) no . . .
C4 C5 C6 C7 1.2(4) no . . .
N2 C6 C7 C8 -1.3(4) no . . .
C5 C6 C7 C8 177.71(19) no . . .
C6 C7 C8 C9 0.2(4) no . . .
C6 C7 C8 C15 176.63(19) no . . .
C7 C8 C9 C10 0.7(4) no . . .
C7 C8 C15 C16 36.7(3) no . . .
C7 C8 C15 C17 -82.3(3) no . . .
C7 C8 C15 C18 158.3(2) no . . .
C9 C8 C15 C16 -147.0(3) no . . .
C9 C8 C15 C17 93.9(3) no . . .
C9 C8 C15 C18 -25.5(4) no . . .
C15 C8 C9 C10 -175.7(2) no . . .
C8 C9 C10 N2 -0.5(4) no . . .

loop_
_platon_squeeze_void_nr
_platon_squeeze_void_average_x
_platon_squeeze_void_average_y
_platon_squeeze_void_average_z
_platon_squeeze_void_volume
_platon_squeeze_void_count_electrons
_platon_squeeze_void_content
1 -0.012 -0.024 0.460 2973 275 'disordered diethyl ether'
